data_4337508
loop_
_publ_author_name
'Al-Rawashdeh, Nathir A F'
'Chatterjee, Sayandev'
'Krause, Jeanette A.'
'Connick, William B.'

_publ_section_title
;
 Ruthenium bis-diimine complexes with a chelating thioether ligand:
 delineating 1,10-phenanthrolinyl and 2,2'-bipyridyl ligand substituent
 effects.
;
_journal_issue 1
_journal_name_full 'Inorganic chemistry'
_journal_page_first 294
_journal_page_last 307
_journal_paper_doi 10.1021/ic4022454
_journal_volume 53
_journal_year 2014
_chemical_formula_moiety 'C28 H30 N6 Ru, 2(P F6)'
_chemical_formula_sum 'C28 H30 F12 N6 P2 Ru'
_chemical_formula_weight 841.59
_chemical_name_systematic
; 
 ? 
;
_space_group_IT_number 15
_symmetry_cell_setting monoclinic
_symmetry_space_group_name_Hall '-C 2yc'
_symmetry_space_group_name_H-M 'C 1 2/c 1'
_atom_sites_solution_hydrogens geom
_atom_sites_solution_primary direct
_atom_sites_solution_secondary difmap
_audit_creation_method SHELXL-97
_cell_angle_alpha 90.00
_cell_angle_beta 127.756(3)
_cell_angle_gamma 90.00
_cell_formula_units_Z 4
_cell_length_a 25.396(3)
_cell_length_b 10.4086(11)
_cell_length_c 15.790(2)
_cell_measurement_reflns_used 4189
_cell_measurement_temperature 150(2)
_cell_measurement_theta_max 25.43
_cell_measurement_theta_min 2.40
_cell_volume 3300.0(7)
_computing_cell_refinement 'Bruker APEX2 v2.1-4'
_computing_data_collection 'Bruker APEX2 v2.1-4'
_computing_data_reduction 'Bruker SAINT v7.34A'
_computing_molecular_graphics 'Bruker SHELXTL v6.14'
_computing_publication_material 'Bruker SHELXTL v6.14'
_computing_structure_refinement 'Bruker SHELXTL v6.14'
_computing_structure_solution 'Bruker SHELXTL v6.14'
_diffrn_ambient_temperature 150(2)
_diffrn_detector_area_resol_mean 0.75
_diffrn_measured_fraction_theta_full 0.998
_diffrn_measured_fraction_theta_max 0.998
_diffrn_measurement_device_type 'Bruker APEXII'
_diffrn_measurement_method '\w scans'
_diffrn_radiation_monochromator 'Si-<111> channel cut crystal'
_diffrn_radiation_source synchrotron
_diffrn_radiation_type synchrotron
_diffrn_radiation_wavelength 0.77490
_diffrn_reflns_av_R_equivalents 0.0748
_diffrn_reflns_av_sigmaI/netI 0.0566
_diffrn_reflns_limit_h_max 33
_diffrn_reflns_limit_h_min -33
_diffrn_reflns_limit_k_max 13
_diffrn_reflns_limit_k_min -13
_diffrn_reflns_limit_l_max 21
_diffrn_reflns_limit_l_min -21
_diffrn_reflns_number 20863
_diffrn_reflns_theta_full 31.16
_diffrn_reflns_theta_max 31.16
_diffrn_reflns_theta_min 2.40
_diffrn_standards_decay_% 0
_exptl_absorpt_coefficient_mu 0.836
_exptl_absorpt_correction_T_max 0.9754
_exptl_absorpt_correction_T_min 0.9438
_exptl_absorpt_correction_type multi-scan
_exptl_absorpt_process_details 'SADABS v2007/4 (Sheldrick)'
_exptl_crystal_colour orange
_exptl_crystal_density_diffrn 1.694
_exptl_crystal_density_method 'not measured'
_exptl_crystal_description block
_exptl_crystal_F_000 1688
_exptl_crystal_size_max 0.07
_exptl_crystal_size_mid 0.06
_exptl_crystal_size_min 0.03
_refine_diff_density_max 0.518
_refine_diff_density_min -0.507
_refine_diff_density_rms 0.076
_refine_ls_extinction_method none
_refine_ls_goodness_of_fit_ref 1.027
_refine_ls_hydrogen_treatment constr
_refine_ls_matrix_type full
_refine_ls_number_parameters 265
_refine_ls_number_reflns 4108
_refine_ls_number_restraints 0
_refine_ls_restrained_S_all 1.027
_refine_ls_R_factor_all 0.0542
_refine_ls_R_factor_gt 0.0449
_refine_ls_shift/su_max 0.003
_refine_ls_shift/su_mean 0.000
_refine_ls_structure_factor_coef Fsqd
_refine_ls_weighting_details 'calc w=1/[\s^2^(Fo^2^)+(0.0602P)^2^+3.4995P] where P=(Fo^2^+2Fc^2^)/3'
_refine_ls_weighting_scheme calc
_refine_ls_wR_factor_gt 0.1167
_refine_ls_wR_factor_ref 0.1242
_reflns_number_gt 3468
_reflns_number_total 4108
_reflns_threshold_expression >2\s(I)
_cod_data_source_file ic4022454_si_002.cif
_cod_data_source_block 8P
_cod_depositor_comments
;
The following automatic conversions were performed:

'_symmetry_cell_setting' value 'Monoclinic' changed to 'monoclinic'
according to
/usr/data/users/saulius/automatic-downloads/current/ACS/lib/dictionaries/cif_core.dic
dictionary named 'cif_core.dic' version 2.4.2 from 2011-04-26.

Automatic conversion script
Id: cif_fix_values 2281 2013-09-26 08:29:07Z andrius 
;
_cod_original_cell_volume 3299.9(7)
_cod_original_sg_symbol_H-M C2/c
_cod_database_code 4337508

loop_
_symmetry_equiv_pos_as_xyz
'x, y, z'
'-x, y, -z+1/2'
'x+1/2, y+1/2, z'
'-x+1/2, y+1/2, -z+1/2'
'-x, -y, -z'
'x, -y, z-1/2'
'-x+1/2, -y+1/2, -z'
'x+1/2, -y+1/2, z-1/2'

loop_
_atom_site_label
_atom_site_type_symbol
_atom_site_fract_x
_atom_site_fract_y
_atom_site_fract_z
_atom_site_U_iso_or_equiv
_atom_site_adp_type
_atom_site_occupancy
_atom_site_symmetry_multiplicity
_atom_site_calc_flag
_atom_site_refinement_flags
_atom_site_disorder_assembly
_atom_site_disorder_group
Ru Ru 0.5000 0.57804(3) 0.7500 0.03806(12) Uani 1 2 d S . .
N1 N 0.42023(13) 0.5645(2) 0.7536(2) 0.0418(5) Uani 1 1 d . . .
N2 N 0.53378(13) 0.4396(2) 0.8649(2) 0.0419(5) Uani 1 1 d . . .
N3 N 0.53834(12) 0.7256(2) 0.8586(2) 0.0412(5) Uani 1 1 d . . .
C8 C 0.36345(16) 0.6320(3) 0.6936(3) 0.0478(7) Uani 1 1 d . . .
H8 H 0.3599 0.6969 0.6480 0.057 Uiso 1 1 calc R . .
C9 C 0.30917(16) 0.6126(4) 0.6941(3) 0.0518(8) Uani 1 1 d . . .
C10 C 0.31622(17) 0.5181(4) 0.7622(3) 0.0572(9) Uani 1 1 d . . .
H10 H 0.2807 0.5010 0.7652 0.069 Uiso 1 1 calc R . .
C11 C 0.37414(19) 0.4491(3) 0.8251(3) 0.0542(9) Uani 1 1 d . . .
H11 H 0.3786 0.3845 0.8716 0.065 Uiso 1 1 calc R . .
C12 C 0.42653(16) 0.4736(3) 0.8209(3) 0.0435(7) Uani 1 1 d . . .
C15 C 0.49098(17) 0.4064(3) 0.8858(3) 0.0444(7) Uani 1 1 d . . .
C16 C 0.5093(2) 0.3183(3) 0.9649(3) 0.0545(8) Uani 1 1 d . . .
H16 H 0.4792 0.2968 0.9794 0.065 Uiso 1 1 calc R . .
C17 C 0.57126(19) 0.2616(3) 1.0229(3) 0.0556(8) Uani 1 1 d . . .
H17 H 0.5840 0.2017 1.0779 0.067 Uiso 1 1 calc R . .
C18 C 0.61506(17) 0.2918(3) 1.0012(3) 0.0486(7) Uani 1 1 d . . .
C19 C 0.59396(16) 0.3821(3) 0.9213(3) 0.0460(7) Uani 1 1 d . . .
H19 H 0.6234 0.4044 0.9057 0.055 Uiso 1 1 calc R . .
C20 C 0.24688(17) 0.6922(4) 0.6224(3) 0.0673(10) Uani 1 1 d . . .
H20A H 0.2243 0.7001 0.6549 0.101 Uiso 1 1 calc R . .
H20B H 0.2171 0.6504 0.5523 0.101 Uiso 1 1 calc R . .
H20C H 0.2588 0.7778 0.6133 0.101 Uiso 1 1 calc R . .
C21 C 0.68310(18) 0.2332(4) 1.0609(3) 0.0607(9) Uani 1 1 d . . .
H21A H 0.6951 0.1926 1.1267 0.091 Uiso 1 1 calc R . .
H21B H 0.7156 0.3004 1.0793 0.091 Uiso 1 1 calc R . .
H21C H 0.6830 0.1684 1.0158 0.091 Uiso 1 1 calc R . .
C22 C 0.55291(15) 0.8224(3) 0.8995(2) 0.0433(6) Uani 1 1 d . . .
C23 C 0.5703(2) 0.9490(3) 0.9488(3) 0.0592(9) Uani 1 1 d . . .
H23A H 0.5539 1.0149 0.8936 0.089 Uiso 1 1 calc R . .
H23B H 0.6188 0.9559 1.0018 0.089 Uiso 1 1 calc R . .
H23C H 0.5497 0.9614 0.9844 0.089 Uiso 1 1 calc R . .
P1 P 0.63472(5) 1.04711(10) 0.76914(8) 0.0574(2) Uani 1 1 d . . .
F1A F 0.6044(4) 1.1376(5) 0.8014(5) 0.099(2) Uani 0.55 1 d P A 1
F2A F 0.6698(2) 0.9507(4) 0.7318(3) 0.0783(10) Uani 0.70 1 d P B 1
F1B F 0.5731(5) 1.0947(9) 0.7763(8) 0.100(3) Uiso 0.45 1 d P C 2
F2B F 0.6897(5) 1.0201(11) 0.7709(9) 0.087(3) Uiso 0.30 1 d P A 2
F3A F 0.5969(4) 0.9201(6) 0.7639(9) 0.080(2) Uani 0.42 1 d P A 3
F4A F 0.6627(5) 1.1506(7) 0.7300(7) 0.081(2) Uani 0.42 1 d P A 3
F5A F 0.5723(3) 1.0743(10) 0.6413(5) 0.0684(17) Uani 0.42 1 d P D 3
F6A F 0.6919(5) 1.0269(9) 0.8888(4) 0.082(2) Uani 0.42 1 d P A 3
F3B F 0.5933(5) 0.9290(11) 0.7120(9) 0.076(3) Uiso 0.29 1 d P A 4
F4B F 0.6623(5) 1.1878(9) 0.8308(7) 0.076(2) Uiso 0.29 1 d P A 4
F5B F 0.5971(8) 1.1284(13) 0.6639(11) 0.095(4) Uiso 0.29 1 d P A 4
F6B F 0.6632(7) 0.9823(12) 0.8819(10) 0.082(3) Uiso 0.29 1 d P A 4
F3C F 0.6284(7) 0.9228(11) 0.8243(11) 0.082(3) Uiso 0.29 1 d P A 5
F4C F 0.6663(7) 1.1732(12) 0.7670(11) 0.084(4) Uiso 0.29 1 d P A 5
F5C F 0.5723(6) 1.0170(13) 0.6586(10) 0.082(4) Uiso 0.29 1 d P A 5
F6C F 0.7147(7) 1.0360(16) 0.8813(12) 0.097(5) Uiso 0.29 1 d P E 5

loop_
_atom_site_aniso_label
_atom_site_aniso_U_11
_atom_site_aniso_U_22
_atom_site_aniso_U_33
_atom_site_aniso_U_23
_atom_site_aniso_U_13
_atom_site_aniso_U_12
Ru 0.0440(2) 0.03926(19) 0.0505(2) 0.000 0.03891(17) 0.000
N1 0.0467(13) 0.0451(13) 0.0528(14) -0.0096(10) 0.0403(12) -0.0069(10)
N2 0.0519(14) 0.0402(13) 0.0520(14) -0.0040(10) 0.0412(13) -0.0047(10)
N3 0.0456(13) 0.0451(14) 0.0516(13) 0.0025(11) 0.0393(12) -0.0008(10)
C8 0.0490(17) 0.0530(17) 0.0596(18) -0.0080(14) 0.0425(16) -0.0041(14)
C9 0.0471(17) 0.0615(19) 0.0623(19) -0.0192(16) 0.0414(16) -0.0132(14)
C10 0.058(2) 0.059(2) 0.084(3) -0.0252(18) 0.059(2) -0.0208(16)
C11 0.072(2) 0.0462(17) 0.080(2) -0.0150(15) 0.065(2) -0.0164(15)
C12 0.0562(17) 0.0377(14) 0.0605(18) -0.0133(13) 0.0480(16) -0.0125(12)
C15 0.0616(18) 0.0368(15) 0.0558(17) -0.0097(12) 0.0466(16) -0.0097(12)
C16 0.084(2) 0.0398(16) 0.072(2) -0.0033(14) 0.064(2) -0.0091(15)
C17 0.089(3) 0.0379(16) 0.0589(19) -0.0019(14) 0.055(2) -0.0046(16)
C18 0.0646(19) 0.0386(15) 0.0479(16) -0.0053(12) 0.0371(15) -0.0060(13)
C19 0.0532(17) 0.0435(15) 0.0541(17) -0.0046(13) 0.0394(15) -0.0054(13)
C20 0.0460(18) 0.091(3) 0.079(3) -0.012(2) 0.0459(19) -0.0035(18)
C21 0.066(2) 0.0525(19) 0.058(2) 0.0034(16) 0.0349(18) 0.0008(16)
C22 0.0428(15) 0.0505(17) 0.0494(16) 0.0023(13) 0.0347(14) -0.0017(12)
C23 0.061(2) 0.0518(19) 0.072(2) -0.0124(16) 0.0444(19) -0.0111(15)
P1 0.0683(6) 0.0545(5) 0.0584(5) -0.0007(4) 0.0434(5) -0.0111(4)
F1A 0.179(7) 0.063(3) 0.121(5) 0.004(3) 0.125(5) 0.032(4)
F2A 0.079(2) 0.098(3) 0.088(3) -0.004(2) 0.066(2) 0.009(2)
F3A 0.084(5) 0.066(4) 0.114(6) 0.009(4) 0.073(5) -0.024(3)
F4A 0.132(7) 0.057(4) 0.097(5) 0.002(3) 0.093(5) -0.022(4)
F5A 0.038(3) 0.100(6) 0.053(3) 0.013(4) 0.021(2) 0.005(3)
F6A 0.073(5) 0.117(6) 0.033(3) 0.001(3) 0.021(3) 0.012(5)

loop_
_atom_type_symbol
_atom_type_description
_atom_type_scat_dispersion_real
_atom_type_scat_dispersion_imag
_atom_type_scat_source
C C -0.0020 0.0020 'L. Kissel & R.H. Pratt, Acta Cryst A (1990), A46, 170-175'
H H 0.0000 0.0000 'International Tables Vol C Tables 4.2.6.8 and 6.1.1.4'
N N -0.0031 0.0040 'L. Kissel & R.H. Pratt, Acta Cryst A (1990), A46, 170-175'
F F -0.0053 0.0125 'L. Kissel & R.H. Pratt, Acta Cryst A (1990), A46, 170-175'
P P 0.1013 0.1134 'L. Kissel & R.H. Pratt, Acta Cryst A (1990), A46, 170-175'
Ru Ru -1.2090 0.9825 'L. Kissel & R.H. Pratt, Acta Cryst A (1990), A46, 170-175'

loop_
_geom_angle_atom_site_label_1
_geom_angle_atom_site_label_2
_geom_angle_atom_site_label_3
_geom_angle
_geom_angle_site_symmetry_1
_geom_angle_site_symmetry_3
N2 Ru N2 90.60(14) . 2_656
N2 Ru N3 93.42(10) . .
N2 Ru N3 173.97(9) 2_656 .
N2 Ru N3 173.98(9) . 2_656
N3 Ru N3 82.94(14) . 2_656
N2 Ru N1 79.25(10) . .
N3 Ru N1 89.99(9) . .
N3 Ru N1 95.90(10) 2_656 .
N2 Ru N1 95.18(10) . 2_656
N3 Ru N1 95.89(10) . 2_656
N1 Ru N1 172.16(13) . 2_656
C8 N1 C12 118.6(3) . .
C8 N1 Ru 126.3(2) . .
C12 N1 Ru 115.0(2) . .
C19 N2 C15 118.5(3) . .
C19 N2 Ru 126.0(2) . .
C15 N2 Ru 115.5(2) . .
C22 N3 Ru 165.4(2) . .
N1 C8 C9 123.9(3) . .
C10 C9 C8 116.6(3) . .
C10 C9 C20 123.4(3) . .
C8 C9 C20 120.0(3) . .
C11 C10 C9 120.4(3) . .
C10 C11 C12 120.1(3) . .
N1 C12 C11 120.4(3) . .
N1 C12 C15 115.1(2) . .
C11 C12 C15 124.5(3) . .
N2 C15 C16 120.7(3) . .
N2 C15 C12 115.1(3) . .
C16 C15 C12 124.1(3) . .
C17 C16 C15 120.2(3) . .
C16 C17 C18 120.0(3) . .
C17 C18 C19 117.1(3) . .
C17 C18 C21 122.8(3) . .
C19 C18 C21 120.1(3) . .
N2 C19 C18 123.4(3) . .
N3 C22 C23 178.2(4) . .
F2B P1 F1A 146.4(6) . .
F2B P1 F5C 108.0(7) . .
F1A P1 F5C 97.5(6) . .
F2B P1 F3B 99.7(6) . .
F1A P1 F3B 113.8(5) . .
F1A P1 F6A 87.9(4) . .
F5C P1 F6A 158.1(7) . .
F3B P1 F6A 114.3(6) . .
F1A P1 F4C 81.7(6) . .
F5C P1 F4C 110.0(7) . .
F3B P1 F4C 149.2(7) . .
F6A P1 F4C 91.8(7) . .
F2B P1 F5B 94.7(7) . .
F1A P1 F5B 85.1(5) . .
F3B P1 F5B 93.3(7) . .
F6A P1 F5B 152.0(7) . .
F2B P1 F6B 97.3(6) . .
F1A P1 F6B 82.1(5) . .
F5C P1 F6B 129.6(7) . .
F3B P1 F6B 89.8(6) . .
F4C P1 F6B 119.6(7) . .
F5B P1 F6B 166.9(7) . .
F2B P1 F3A 113.0(6) . .
F1A P1 F3A 96.9(4) . .
F6A P1 F3A 92.0(5) . .
F4C P1 F3A 175.9(6) . .
F5B P1 F3A 115.7(7) . .
F1A P1 F4A 98.6(4) . .
F5C P1 F4A 95.3(6) . .
F3B P1 F4A 128.9(6) . .
F6A P1 F4A 104.9(6) . .
F6B P1 F4A 134.8(6) . .
F3A P1 F4A 157.4(5) . .
F2B P1 F3C 104.7(6) . .
F1A P1 F3C 94.5(5) . .
F5C P1 F3C 94.4(7) . .
F4C P1 F3C 155.6(7) . .
F5B P1 F3C 143.6(8) . .
F4A P1 F3C 162.5(5) . .
F2B P1 F4B 96.1(6) . .
F5C P1 F4B 129.1(6) . .
F3B P1 F4B 164.1(6) . .
F5B P1 F4B 84.8(6) . .
F6B P1 F4B 88.8(6) . .
F3A P1 F4B 141.4(5) . .
F3C P1 F4B 122.3(6) . .

loop_
_geom_bond_atom_site_label_1
_geom_bond_atom_site_label_2
_geom_bond_distance
Ru N2 2.049(3)
Ru N3 2.050(3)
Ru N1 2.066(2)
N1 C8 1.341(4)
N1 C12 1.357(4)
N2 C19 1.349(4)
N2 C15 1.360(4)
N3 C22 1.130(4)
C8 C9 1.398(4)
C9 C10 1.386(5)
C9 C20 1.509(5)
C10 C11 1.370(5)
C11 C12 1.395(4)
C12 C15 1.471(5)
C15 C16 1.380(4)
C16 C17 1.378(5)
C17 C18 1.386(5)
C18 C19 1.390(4)
C18 C21 1.500(5)
C22 C23 1.455(4)
P1 F2B 1.409(11)
P1 F1A 1.489(5)
P1 F5C 1.506(13)
P1 F3B 1.507(11)
P1 F6A 1.537(6)
P1 F4C 1.550(13)
P1 F5B 1.564(13)
P1 F6B 1.604(12)
P1 F3A 1.606(5)
P1 F4A 1.607(6)
P1 F3C 1.621(11)
P1 F4B 1.658(9)

loop_
_geom_torsion_atom_site_label_1
_geom_torsion_atom_site_label_2
_geom_torsion_atom_site_label_3
_geom_torsion_atom_site_label_4
_geom_torsion
_geom_torsion_site_symmetry_1
N2 Ru N1 C8 -179.9(3) .
N2 Ru N1 C8 -90.2(3) 2_656
N3 Ru N1 C8 86.6(3) .
N3 Ru N1 C8 3.7(3) 2_656
N1 Ru N1 C8 -134.7(2) 2_656
N2 Ru N1 C12 -2.8(2) .
N2 Ru N1 C12 86.8(2) 2_656
N3 Ru N1 C12 -96.3(2) .
N3 Ru N1 C12 -179.2(2) 2_656
N1 Ru N1 C12 42.37(19) 2_656
N2 Ru N2 C19 87.0(2) 2_656
N3 Ru N2 C19 -88.5(3) .
N3 Ru N2 C19 -141.2(9) 2_656
N1 Ru N2 C19 -177.9(3) .
N1 Ru N2 C19 7.7(3) 2_656
N2 Ru N2 C15 -94.3(2) 2_656
N3 Ru N2 C15 90.2(2) .
N3 Ru N2 C15 37.5(10) 2_656
N1 Ru N2 C15 0.8(2) .
N1 Ru N2 C15 -173.6(2) 2_656
N2 Ru N3 C22 -175.8(9) .
N2 Ru N3 C22 52.5(15) 2_656
N3 Ru N3 C22 -0.6(8) 2_656
N1 Ru N3 C22 -96.6(9) .
N1 Ru N3 C22 88.6(9) 2_656
C12 N1 C8 C9 -1.5(5) .
Ru N1 C8 C9 175.4(2) .
N1 C8 C9 C10 0.6(5) .
N1 C8 C9 C20 -179.1(3) .
C8 C9 C10 C11 0.2(5) .
C20 C9 C10 C11 179.9(3) .
C9 C10 C11 C12 -0.1(5) .
C8 N1 C12 C11 1.7(4) .
Ru N1 C12 C11 -175.6(2) .
C8 N1 C12 C15 -178.5(3) .
Ru N1 C12 C15 4.2(3) .
C10 C11 C12 N1 -0.9(5) .
C10 C11 C12 C15 179.2(3) .
C19 N2 C15 C16 1.7(4) .
Ru N2 C15 C16 -177.1(2) .
C19 N2 C15 C12 179.9(3) .
Ru N2 C15 C12 1.1(3) .
N1 C12 C15 N2 -3.6(4) .
C11 C12 C15 N2 176.3(3) .
N1 C12 C15 C16 174.6(3) .
C11 C12 C15 C16 -5.5(5) .
N2 C15 C16 C17 -0.8(5) .
C12 C15 C16 C17 -178.9(3) .
C15 C16 C17 C18 -0.7(5) .
C16 C17 C18 C19 1.3(5) .
C16 C17 C18 C21 -179.8(3) .
C15 N2 C19 C18 -1.0(4) .
Ru N2 C19 C18 177.6(2) .
C17 C18 C19 N2 -0.4(5) .
C21 C18 C19 N2 -179.4(3) .
Ru N3 C22 C23 8(10) .
